data_4115663
loop_
_publ_author_name
'David S. McGuinness'
'Kingsley J. Cavell'
'Brian F. Yates'
'Brian W. Skelton'
'Allan H. White'

_publ_contact_author_address
;
   Department of Chemistry
   University of Western Australia
   35 Stirling Highway
   Crawley
   Western Australia 6009
   Australia
;
_publ_contact_author_email bws@crystal.uwa.edu.au
_publ_contact_author_fax (+61)_08_9380_1118
_publ_contact_author_name 'Skelton, B. W.'
_publ_contact_author_phone (+61)_08-9380_3481
_publ_section_title
;
 Oxidative Addition of the Imidazolium Cation to Zerovalent Ni, Pd, and
 Pt: A Combined Density Functional and Experimental Study
;
_journal_name_full 'Journal of the American Chemical Society'
_journal_page_first 8317
_journal_page_last 8328
_journal_paper_doi 10.1021/ja010628p
_journal_volume 123
_journal_year 2001
_chemical_formula_sum 'C43 H62 Cl2 O P2 Pd'
_chemical_formula_weight 834.24
_space_group_IT_number 33
_symmetry_cell_setting orthorhombic
_symmetry_space_group_name_Hall 'P 2c -2n'
_symmetry_space_group_name_H-M 'P n a 21'
_cell_angle_alpha 90.00000
_cell_angle_beta 90.00000
_cell_angle_gamma 90.00000
_cell_formula_units_Z 4
_cell_length_a 13.4790(7)
_cell_length_b 19.7850(10)
_cell_length_c 15.6967(9)
_cell_measurement_reflns_used 8192
_cell_measurement_temperature 150
_cell_measurement_theta_max 26.0
_cell_measurement_theta_min 3.0
_cell_volume 4186.0(4)
_computing_cell_refinement 'Siemens SAINT (Siemens, 1995)'
_computing_data_collection 'Siemens SMART (Siemens, 1995)'
_computing_data_reduction xtal
_computing_molecular_graphics xtal
_computing_publication_material 'xtal BONDLA CIFIO'
_computing_structure_refinement 'xtal CRYLSQ'
_computing_structure_solution xtal
_diffrn_ambient_temperature 150
_diffrn_measurement_device_type
;
Bruker SMART CCD diffractometer
;
_diffrn_measurement_method '\w scans'
_diffrn_radiation_detector 'CCD area detector'
_diffrn_radiation_monochromator graphite
_diffrn_radiation_source 'sealed tube'
_diffrn_radiation_type 'Mo K\a'
_diffrn_radiation_wavelength .71073
_diffrn_reflns_av_R_equivalents .030
_diffrn_reflns_av_sigmaI/netI .061
_diffrn_reflns_limit_h_max 22
_diffrn_reflns_limit_h_min 0
_diffrn_reflns_limit_k_max 33
_diffrn_reflns_limit_k_min 0
_diffrn_reflns_limit_l_max 26
_diffrn_reflns_limit_l_min -26
_diffrn_reflns_number 78429
_diffrn_reflns_theta_max 37.1
_diffrn_reflns_theta_min 2.24
_diffrn_standards_decay_% 0
_exptl_absorpt_coefficient_mu .679
_exptl_absorpt_correction_T_max .80
_exptl_absorpt_correction_T_min .66
_exptl_absorpt_correction_type multi-scan
_exptl_absorpt_process_details
;
 SADABS; Sheldrick, 1996
;
_exptl_crystal_colour colourless
_exptl_crystal_density_diffrn 1.324
_exptl_crystal_description rod
_exptl_crystal_F_000 1752
_exptl_crystal_size_max .6
_exptl_crystal_size_mid .3
_exptl_crystal_size_min .22
_refine_diff_density_max 2.262
_refine_diff_density_min -2.05
_refine_ls_abs_structure_details 'Flack xabs refined'
_refine_ls_abs_structure_Flack -.07(3)
_refine_ls_goodness_of_fit_all 1.573
_refine_ls_goodness_of_fit_ref 1.599
_refine_ls_hydrogen_treatment noref
_refine_ls_matrix_type full
_refine_ls_number_constraints 0
_refine_ls_number_parameters 533
_refine_ls_number_reflns 8402
_refine_ls_number_restraints 0
_refine_ls_R_factor_all .067
_refine_ls_R_factor_gt .046
_refine_ls_shift/su_max .002
_refine_ls_shift/su_mean .001
_refine_ls_structure_factor_coef F
_refine_ls_weighting_scheme calc
_refine_ls_wR_factor_all .056
_refine_ls_wR_factor_ref .05
_reflns_d_resolution_high .589
_reflns_d_resolution_low 9.068
_reflns_Friedel_coverage .942
_reflns_limit_h_max 22
_reflns_limit_h_min 0
_reflns_limit_k_max 33
_reflns_limit_k_min 0
_reflns_limit_l_max 26
_reflns_limit_l_min 0
_reflns_number_gt 8402
_reflns_number_total 10658
_reflns_threshold_expression 'F    > 4.00 sig(F   )'
_cod_data_source_file ja010628p_3.cif
_cod_data_source_block dmp2
_cod_original_sg_symbol_Hall p_2c_-2n
_cod_original_formula_sum 'C43 H62 Cl2 O1 P2 Pd1'
_cod_database_code 4115663

loop_
_symmetry_equiv_pos_as_xyz
+x,+y,+z
-x,-y,1/2+z
1/2-x,1/2+y,1/2+z
1/2+x,1/2-y,+z

loop_
_atom_site_label
_atom_site_fract_x
_atom_site_fract_y
_atom_site_fract_z
_atom_site_U_iso_or_equiv
_atom_site_adp_type
_atom_site_occupancy
Pd .453810(18) .503435(12) .50000 .02103(8) Uani 1.00000
Cl1 .55320(11) .43666(7) .59186(8) .0414(6) Uani 1.00000
Cl2 .39771(10) .57240(6) .61437(8) .0373(5) Uani 1.00000
P1 .35607(8) .56058(5) .41042(7) .0220(4) Uani 1.00000
C111 .3687(3) .6528(2) .4152(3) .0269(17) Uani 1.00000
C112 .4770(4) .6754(2) .4056(4) .037(2) Uani 1.00000
C113 .4853(4) .7521(3) .4129(5) .048(3) Uani 1.00000
C114 .4190(6) .7874(3) .3481(5) .055(3) Uani 1.00000
C115 .3121(5) .7656(3) .3595(5) .049(3) Uani 1.00000
C116 .3017(4) .6888(2) .3509(4) .040(3) Uani 1.00000
C121 .2225(3) .5429(2) .4221(3) .0269(18) Uani 1.00000
C122 .1751(3) .5782(3) .4989(4) .043(2) Uani 1.00000
C123 .0636(3) .5626(3) .5033(5) .051(3) Uani 1.00000
C124 .0460(4) .4875(4) .5070(8) .058(3) Uani 1.00000
C125 .0924(4) .4513(3) .4325(4) .047(3) Uani 1.00000
C126 .2039(4) .4666(2) .4252(4) .038(2) Uani 1.00000
C1 .3850(3) .5367(2) .3002(3) .0287(18) Uani 1.00000
C2 .4281(4) .4662(3) .2929(3) .040(2) Uani 1.00000
P2 .50809(10) .44645(6) .38579(8) .0336(6) Uani 1.00000
C211 .4998(4) .3533(3) .3952(4) .045(3) Uani 1.00000
C212 .5465(7) .3135(3) .3225(5) .071(5) Uani 1.00000
C213 .5461(9) .2380(4) .3432(8) .101(7) Uani 1.00000
C214 .4400(9) .2133(4) .3573(7) .090(6) Uani 1.00000
C215 .3944(8) .2514(4) .4310(6) .080(5) Uani 1.00000
C216 .3938(5) .3282(3) .4149(5) .060(4) Uani 1.00000
C221 .6327(5) .4617(3) .3533(4) .027(3) Uani .758(7)
C222 .7096(5) .4361(3) .4177(5) .038(3) Uani .758(7)
C223 .8144(5) .4479(4) .3846(6) .045(4) Uani .758(7)
C224 .8323(7) .5215(5) .3658(8) .047(5) Uani .758(7)
C225 .7557(5) .5476(3) .3009(6) .043(4) Uani .758(7)
C226 .6494(4) .5368(3) .3323(4) .032(3) Uani .758(7)
C221' .6632(14) .4725(10) .3881(12) .028(8) Uani .242(7)
C222' .7136(14) .4548(13) .3025(13) .040(10) Uani .242(7)
C223' .8278(15) .4645(11) .3119(17) .042(11) Uani .242(7)
C224' .850(2) .5366(12) .3354(18) .033(11) Uani .242(7)
C225' .8024(12) .5548(10) .4215(12) .030(8) Uani .242(7)
C226' .6915(12) .5450(8) .4146(11) .024(7) Uani .242(7)
O0 .9748(7) .4729(8) .7188(6) .168(9) Uani 1.00000
C0 .8985(9) .4680(7) .6860(6) .082(6) Uani 1.00000
C11 .8147(15) .5189(12) .6547(10) .057(9) Uani .50000
C12 .8340(10) .5888(9) .6619(7) .052(7) Uani .50000
C11' .8675(16) .5383(15) .6747(10) .077(13) Uani .50000
C12' .7884(13) .5555(11) .6419(10) .058(9) Uani .50000
C13 .7640(7) .6371(5) .6388(4) .073(5) Uani 1.00000
C14 .6621(6) .6388(4) .6206(4) .061(4) Uani 1.00000
C15 .6133(6) .6987(5) .6115(5) .074(5) Uani 1.00000
C16 .6624(12) .7575(5) .6170(6) .105(8) Uani 1.00000
C17 .7593(14) .7595(7) .6312(6) .116(9) Uani 1.00000
C18 .8103(9) .7008(9) .6433(6) .118(9) Uani 1.00000
C21 .879(2) .393(2) .6745(13) .12(2) Uani .50000
C22 .8059(15) .3722(14) .6446(11) .069(12) Uani .50000
C21' .8354(17) .4095(13) .6554(13) .065(12) Uani .50000
C22' .8616(13) .3396(11) .6644(10) .060(9) Uani .50000
C23 .8056(9) .2847(6) .6431(5) .087(7) Uani 1.00000
C24 .7081(9) .2757(6) .6159(6) .084(6) Uani 1.00000
C25 .6684(9) .2108(9) .6059(7) .107(9) Uani 1.00000
C26 .7230(14) .1571(7) .6184(8) .119(10) Uani 1.00000
C27 .8205(14) .1644(8) .6415(8) .115(10) Uani 1.00000
C28 .8615(8) .2257(8) .6568(5) .100(8) Uani 1.00000
H111 .34660 .66655 .46952 .03300 Uiso 1.00000
H112a .50176 .66203 .34937 .04600 Uiso 1.00000
H112b .51780 .65407 .44672 .04600 Uiso 1.00000
H113a .55308 .76569 .40474 .06300 Uiso 1.00000
H113b .46536 .76497 .46871 .06300 Uiso 1.00000
H114a .44073 .77563 .29087 .07000 Uiso 1.00000
H114b .42489 .83544 .35332 .07000 Uiso 1.00000
H115a .27015 .78771 .31744 .06100 Uiso 1.00000
H115b .28892 .77915 .41435 .06100 Uiso 1.00000
H116a .23395 .67554 .35917 .04800 Uiso 1.00000
H116b .32003 .67573 .29357 .04800 Uiso 1.00000
H121 .18907 .56111 .37268 .03300 Uiso 1.00000
H122a .18665 .62583 .49469 .05300 Uiso 1.00000
H122b .20681 .56206 .54952 .05300 Uiso 1.00000
H123a .03188 .57993 .45157 .06300 Uiso 1.00000
H123b .03390 .58485 .55019 .06300 Uiso 1.00000
H124a -.02275 .47740 .51008 .06900 Uiso 1.00000
H124b .07687 .47025 .55876 .06900 Uiso 1.00000
H125a .05909 .46722 .38192 .06000 Uiso 1.00000
H125b .08189 .40435 .43764 .06000 Uiso 1.00000
H126a .23806 .44719 .47112 .04800 Uiso 1.00000
H126b .22847 .44616 .37264 .04800 Uiso 1.00000
H1a .32573 .53930 .26649 .03600 Uiso 1.00000
H1b .43221 .56782 .27717 .03600 Uiso 1.00000
H2a .46503 .46180 .24125 .05000 Uiso 1.00000
H2b .37407 .43376 .29044 .05000 Uiso 1.00000
H211 .54038 .34259 .44322 .05600 Uiso 1.00000
H212a .60937 .33079 .30921 .09300 Uiso 1.00000
H212b .50410 .31866 .27231 .09300 Uiso 1.00000
H213a .58708 .23238 .39774 .12500 Uiso 1.00000
H213b .58418 .21284 .30206 .12500 Uiso 1.00000
H214a .43066 .16712 .36489 .11700 Uiso 1.00000
H214b .39836 .22612 .30600 .11700 Uiso 1.00000
H215a .43238 .24154 .47938 .08900 Uiso 1.00000
H215b .32690 .23609 .44043 .08900 Uiso 1.00000
H216a .35154 .33852 .36634 .07300 Uiso 1.00000
H216b .36790 .35157 .46278 .07300 Uiso 1.00000
H221 .64199 .43830 .29908 .03100 Uiso .758(7)
H222a .69969 .38879 .42749 .04000 Uiso .758(7)
H222b .70066 .45963 .46986 .04000 Uiso .758(7)
H223b .85865 .43267 .42733 .04900 Uiso .758(7)
H223a .82176 .42166 .33474 .04900 Uiso .758(7)
H224a .89775 .52590 .34274 .05500 Uiso .758(7)
H224b .82760 .54711 .41639 .05500 Uiso .758(7)
H225a .76530 .52545 .24687 .04400 Uiso .758(7)
H225b .76698 .59556 .29112 .04400 Uiso .758(7)
H226a .60396 .55112 .28816 .03300 Uiso .758(7)
H226b .63856 .56308 .38120 .03300 Uiso .758(7)
H221' .69460 .44112 .42144 .05000 Uiso .242(7)
H222'a .69488 .48584 .25694 .08200 Uiso .242(7)
H222'b .69661 .41008 .28237 .08200 Uiso .242(7)
H223'a .86497 .44439 .26803 .14800 Uiso .242(7)
H223'b .84697 .43242 .36447 .14800 Uiso .242(7)
H224'a .82648 .56301 .29021 .06700 Uiso .242(7)
H224'b .92188 .54240 .33900 .06700 Uiso .242(7)
H225'a .81598 .60147 .43296 .05500 Uiso .242(7)
H225'b .82744 .52765 .46479 .05500 Uiso .242(7)
H226'a .66320 .57713 .37454 .04800 Uiso .242(7)
H226'b .66066 .55371 .46884 .04800 Uiso .242(7)
H11 .75164 .50491 .63178 .06800 Uiso .50000
H12 .89846 .60093 .68206 .06200 Uiso .50000
H11' .90989 .57368 .69151 .06200 Uiso .50000
H12' .74223 .52193 .61962 .06800 Uiso .50000
H14 .62855 .59634 .61325 .07700 Uiso 1.00000
H15 .54151 .69883 .59988 .09000 Uiso 1.00000
H16 .62855 .79979 .60800 .14100 Uiso 1.00000
H17 .79595 .80111 .63465 .14600 Uiso 1.00000
H18 .87970 .70284 .65624 .13900 Uiso 1.00000
H21 .92985 .36839 .69369 .16100 Uiso .50000
H22 .75430 .39846 .62114 .07700 Uiso .50000
H21' .76812 .41585 .62704 .07700 Uiso .50000
H22' .92709 .33674 .68678 .07400 Uiso .50000
H24 .66529 .31388 .60287 .10200 Uiso 1.00000
H25 .59992 .20675 .58618 .13900 Uiso 1.00000
H26 .69464 .11060 .61414 .15200 Uiso 1.00000
H27 .86263 .12521 .64444 .13100 Uiso 1.00000
H28 .93156 .22948 .67463 .12100 Uiso 1.00000

loop_
_atom_site_aniso_label
_atom_site_aniso_U_11
_atom_site_aniso_U_22
_atom_site_aniso_U_33
_atom_site_aniso_U_12
_atom_site_aniso_U_13
_atom_site_aniso_U_23
Pd .02239(9) .02321(9) .01747(8) .00048(10) -.00329(14) .00029(12)
Cl1 .0558(7) .0440(6) .0244(4) .0218(5) -.0132(5) -.0031(4)
Cl2 .0446(6) .0432(6) .0241(4) .0167(5) -.0093(4) -.0079(4)
P1 .0218(4) .0254(4) .0186(4) .0008(3) -.0025(3) .0013(3)
C111 .0281(18) .0246(16) .0281(17) .0037(14) -.0034(15) .0012(14)
C112 .031(2) .0282(19) .051(3) -.0038(16) -.002(2) .0045(19)
C113 .042(3) .030(2) .071(4) -.005(2) -.006(3) .001(2)
C114 .069(4) .031(2) .064(4) -.007(3) -.009(3) .016(2)
C115 .054(4) .031(2) .063(4) .006(2) -.022(3) .008(2)
C116 .045(3) .032(2) .042(3) .002(2) -.016(2) .0074(19)
C121 .0227(17) .0315(18) .0264(18) .0019(14) -.0033(14) .0009(14)
C122 .0277(19) .062(3) .038(2) -.0007(18) .001(2) -.009(3)
C123 .025(2) .074(3) .055(3) -.001(2) .007(3) -.012(4)
C124 .0262(18) .079(4) .069(5) -.007(2) .007(3) .013(5)
C125 .029(2) .043(3) .069(4) -.007(2) -.004(2) .008(3)
C126 .028(2) .033(2) .054(3) -.0050(17) -.002(2) .008(2)
C1 .035(2) .0343(19) .0172(15) .0055(17) -.0044(15) -.0002(13)
C2 .049(3) .042(2) .029(2) -.004(2) -.003(2) -.0005(18)
P2 .0408(6) .0388(6) .0212(4) .0160(5) -.0012(5) -.0000(4)
C211 .047(3) .036(2) .052(3) .003(2) -.004(3) -.016(2)
C212 .117(7) .036(3) .060(4) -.007(4) .030(4) -.007(3)
C213 .150(10) .031(3) .123(8) .002(4) .067(7) .004(4)
C214 .140(9) .047(4) .082(6) -.029(5) .004(6) .004(4)
C215 .108(7) .049(4) .081(5) -.035(4) -.011(5) .020(4)
C216 .059(4) .044(3) .076(5) -.010(3) -.000(4) .000(3)
C221 .023(3) .025(2) .032(3) .0016(19) -.002(2) -.002(2)
C222 .031(3) .037(3) .045(3) .001(2) -.015(3) .005(3)
C223 .029(3) .045(4) .061(5) .007(3) -.004(3) -.000(3)
C224 .023(4) .045(5) .074(8) -.004(3) -.006(4) .000(5)
C225 .034(3) .031(3) .063(5) -.005(2) .006(3) .002(3)
C226 .023(3) .027(2) .046(3) -.004(2) .001(2) .002(2)
C221' .026(8) .034(8) .024(8) .000(6) -.011(6) -.001(6)
C222' .023(8) .066(14) .031(9) -.015(9) .004(7) -.013(9)
C223' .022(8) .042(10) .062(15) .004(8) .011(9) -.019(10)
C224' .030(12) .024(9) .043(13) .000(8) .008(9) .001(8)
C225' .019(7) .041(9) .032(9) .002(6) .004(6) -.010(7)
C226' .028(8) .024(6) .022(6) .004(5) -.003(6) .001(5)
O0 .087(6) .338(15) .079(6) -.021(8) -.000(5) -.006(8)
C0 .090(7) .110(8) .045(4) .003(6) .027(4) .013(4)
C11 .045(9) .092(13) .032(6) -.018(9) .007(6) .008(8)
C12 .039(6) .091(10) .026(5) -.029(7) .002(4) .007(6)
C11' .065(11) .13(2) .036(7) -.033(13) .006(7) -.000(10)
C12' .054(10) .080(11) .039(7) -.018(9) .009(6) -.002(7)
C13 .082(6) .099(6) .038(3) -.007(5) .016(3) .024(3)
C14 .085(5) .063(4) .036(3) -.029(4) .002(3) .007(3)
C15 .075(5) .097(6) .048(4) .000(5) .004(4) .025(4)
C16 .183(13) .070(6) .061(5) -.015(7) .027(7) .024(4)
C17 .185(14) .109(9) .052(5) -.095(10) .005(7) .008(5)
C18 .089(7) .212(15) .053(5) -.082(9) -.013(5) .047(7)
C21 .069(15) .25(4) .037(9) .06(3) .012(9) .032(18)
C22 .050(10) .122(18) .033(7) .029(11) .012(6) .023(10)
C21' .050(12) .108(18) .038(8) .017(11) .012(7) .018(10)
C22' .047(8) .096(12) .037(6) .032(9) .011(5) .017(8)
C23 .097(8) .118(8) .046(4) -.003(7) .030(5) -.009(5)
C24 .106(8) .096(7) .051(4) .035(6) .009(5) -.004(4)
C25 .091(8) .165(13) .064(6) .009(8) .006(5) -.025(7)
C26 .167(14) .126(10) .065(6) -.007(10) .026(8) -.040(7)
C27 .151(13) .125(10) .069(7) .055(10) .033(8) .003(7)
C28 .086(7) .171(12) .042(4) .015(8) .010(4) -.006(6)

loop_
_atom_type_symbol
_atom_type_oxidation_number
_atom_type_number_in_cell
_atom_type_scat_dispersion_real
_atom_type_scat_dispersion_imag
_atom_type_scat_source
C 0 172 .002 .002 'Int Tables Vol IV Tables 2.2B and 2.3.1'
H 0 248 0 0 'Int Tables Vol IV Tables 2.2B and 2.3.1'
Cl 0 8 .132 .159 'Int Tables Vol IV Tables 2.2B and 2.3.1'
O 0 4 .008 .006 'Int Tables Vol IV Tables 2.2B and 2.3.1'
P 0 8 .09 .095 'Int Tables Vol IV Tables 2.2B and 2.3.1'
Pd 0 4 -1.177 1.007 'Int Tables Vol IV Tables 2.2B and 2.3.1'

loop_
_geom_angle_atom_site_label_1
_geom_angle_atom_site_label_2
_geom_angle_atom_site_label_3
_geom_angle
Cl1 Pd Cl2 92.31(4)
Cl1 Pd P1 176.52(4)
Cl1 Pd P2 91.24(5)
Cl2 Pd P1 89.84(4)
Cl2 Pd P2 175.17(4)
P1 Pd P2 86.77(4)
Pd P1 C111 115.03(14)
Pd P1 C121 114.65(14)
Pd P1 C1 109.76(15)
C111 P1 C121 105.97(19)
C111 P1 C1 106.0(2)
C121 P1 C1 104.6(2)
P1 C111 C112 111.9(3)
P1 C111 C116 112.4(3)
P1 C111 H111 107.1(3)
C112 C111 C116 111.1(4)
C112 C111 H111 107.8(4)
C116 C111 H111 106.1(4)
C111 C112 C113 110.6(4)
C111 C112 H112a 109.6(4)
C111 C112 H112b 110.8(4)
C113 C112 H112a 108.1(5)
C113 C112 H112b 110.4(5)
H112a C112 H112b 107.2(5)
C112 C113 C114 111.2(5)
C112 C113 H113a 109.7(5)
C112 C113 H113b 108.3(5)
C114 C113 H113a 109.9(6)
C114 C113 H113b 109.1(5)
H113a C113 H113b 108.5(6)
C113 C114 C115 110.4(5)
C113 C114 H114a 109.3(6)
C113 C114 H114b 110.5(6)
C115 C114 H114a 109.0(6)
C115 C114 H114b 110.6(6)
H114a C114 H114b 107.0(7)
C114 C115 C116 111.1(5)
C114 C115 H115a 110.2(6)
C114 C115 H115b 109.7(6)
C116 C115 H115a 109.5(6)
C116 C115 H115b 109.2(6)
H115a C115 H115b 107.1(6)
C111 C116 C115 110.4(5)
C111 C116 H116a 110.2(5)
C111 C116 H116b 109.8(5)
C115 C116 H116a 110.3(5)
C115 C116 H116b 108.9(5)
H116a C116 H116b 107.2(5)
P1 C121 C122 113.6(3)
P1 C121 C126 110.5(3)
P1 C121 H121 107.7(3)
C122 C121 C126 110.8(4)
C122 C121 H121 105.5(4)
C126 C121 H121 108.4(4)
C121 C122 C123 110.6(5)
C121 C122 H122a 109.0(5)
C121 C122 H122b 108.3(4)
C123 C122 H122a 111.1(5)
C123 C122 H122b 109.5(5)
H122a C122 H122b 108.3(6)
C122 C123 C124 110.8(4)
C122 C123 H123a 108.7(6)
C122 C123 H123b 110.8(6)
C124 C123 H123a 108.0(7)
C124 C123 H123b 111.2(7)
H123a C123 H123b 107.2(5)
C123 C124 C125 111.9(7)
C123 C124 H124a 111.3(6)
C123 C124 H124b 108.1(8)
C125 C124 H124a 110.1(9)
C125 C124 H124b 107.7(5)
H124a C124 H124b 107.4(10)
C124 C125 C126 111.6(5)
C124 C125 H125a 106.9(6)
C124 C125 H125b 109.9(6)
C126 C125 H125a 109.2(5)
C126 C125 H125b 110.3(5)
H125a C125 H125b 108.8(6)
C121 C126 C125 110.9(4)
C121 C126 H126a 110.4(5)
C121 C126 H126b 109.0(5)
C125 C126 H126a 110.1(5)
C125 C126 H126b 108.2(5)
H126a C126 H126b 108.2(5)
P1 C1 C2 112.9(3)
P1 C1 H1a 109.2(3)
P1 C1 H1b 109.4(3)
C2 C1 H1a 109.0(4)
C2 C1 H1b 108.0(4)
H1a C1 H1b 108.2(4)
C1 C2 P2 110.9(3)
C1 C2 H2a 110.4(5)
C1 C2 H2b 108.9(5)
P2 C2 H2a 110.2(4)
P2 C2 H2b 109.1(4)
H2a C2 H2b 107.3(5)
Pd P2 C2 109.47(18)
Pd P2 C211 114.7(2)
Pd P2 C221 116.9(2)
Pd P2 C221' 100.5(5)
C2 P2 C211 103.7(3)
C2 P2 C221 106.7(3)
C2 P2 C221' 121.8(5)
C211 P2 C221 104.4(3)
C211 P2 C221' 107.2(5)
C221 P2 C221' 18.0(5)
P2 C211 C212 115.4(4)
P2 C211 C216 113.0(4)
P2 C211 H211 104.4(4)
C212 C211 C216 111.5(5)
C212 C211 H211 103.9(5)
C216 C211 H211 107.5(6)
C211 C212 C213 110.2(7)
C211 C212 H212a 110.6(6)
C211 C212 H212b 108.0(7)
C213 C212 H212a 114.0(8)
C213 C212 H212b 105.7(7)
H212a C212 H212b 108.1(7)
C212 C213 C214 110.2(8)
C212 C213 H213a 106.3(8)
C212 C213 H213b 111.2(9)
C214 C213 H213a 110.4(10)
C214 C213 H213b 115.6(9)
H213a C213 H213b 102.6(10)
C213 C214 C215 109.5(8)
C213 C214 H214a 117.3(10)
C213 C214 H214b 108.9(9)
C215 C214 H214a 109.7(10)
C215 C214 H214b 105.0(9)
H214a C214 H214b 105.7(10)
C214 C215 C216 111.7(7)
C214 C215 H215a 107.1(9)
C214 C215 H215b 110.1(8)
C216 C215 H215a 109.9(7)
C216 C215 H215b 109.2(8)
H215a C215 H215b 108.8(9)
C211 C216 C215 110.2(6)
C211 C216 H216a 108.5(7)
C211 C216 H216b 110.1(6)
C215 C216 H216a 109.7(7)
C215 C216 H216b 110.7(7)
H216a C216 H216b 107.7(7)
P2 C221 C222 113.1(4)
P2 C221 C226 111.3(4)
P2 C221 C221' 111.9(16)
P2 C221 C222' 155.3(11)
P2 C221 H221 106.9(5)
P2 C221 H221' 106.8(4)
C222 C221 C226 111.2(5)
C222 C221 C221' 37.6(16)
C222 C221 C222' 79.0(10)
C222 C221 H221 109.2(5)
C222 C221 H221' 7.8(3)
C226 C221 C221' 78.1(16)
C226 C221 C222' 81.6(11)
C226 C221 H221 104.7(5)
C226 C221 H221' 110.7(4)
C221' C221 C222' 91.0(18)
C221' C221 H221 137.0(17)
C221' C221 H221' 34.0(15)
C222' C221 H221 48.6(10)
C222' C221 H221' 86.6(9)
H221 C221 H221' 116.4(5)
C221 C222 C223 110.6(6)
C221 C222 C221' 24.3(11)
C221 C222 C222' 46.2(7)
C221 C222 H222a 109.6(6)
C221 C222 H222b 108.6(6)
C221 C222 H221' 56.0(17)
C223 C222 C221' 107.1(12)
C223 C222 C222' 67.0(8)
C223 C222 H222a 109.5(6)
C223 C222 H222b 109.6(6)
C223 C222 H221' 145.6(18)
C221' C222 C222' 56.8(13)
C221' C222 H222a 130.7(12)
C221' C222 H222b 88.2(11)
C221' C222 H221' 46.3(18)
C222' C222 H222a 111.0(10)
C222' C222 H222b 138.5(10)
C222' C222 H221' 101(2)
H222a C222 H222b 108.8(7)
H222a C222 H221' 104.8(17)
H222b C222 H221' 57.3(16)
C222 C223 C224 111.3(6)
C222 C223 C222' 64.7(7)
C222 C223 C223' 120.3(12)
C222 C223 C224' 119.6(9)
C222 C223 H223b 107.1(8)
C222 C223 H223a 107.1(7)
C222 C223 H223'b 138.8(10)
C224 C223 C222' 84.8(10)
C224 C223 C223' 61.6(13)
C224 C223 C224' 13.0(9)
C224 C223 H223b 110.3(8)
C224 C223 H223a 110.6(9)
C224 C223 H223'b 105.3(9)
C222' C223 C223' 55.7(12)
C222' C223 C224' 81.0(11)
C222' C223 H223b 164.9(10)
C222' C223 H223a 63.0(8)
C222' C223 H223'b 101.4(11)
C223' C223 C224' 49.4(14)
C223' C223 H223b 131.7(12)
C223' C223 H223a 49.2(12)
C223' C223 H223'b 62.9(13)
C224' C223 H223b 114.0(10)
C224' C223 H223a 98.0(10)
C224' C223 H223'b 93.8(11)
H223b C223 H223a 110.3(7)
H223b C223 H223'b 76.1(7)
H223a C223 H223'b 40.0(5)
C223 C224 C225 110.3(8)
C223 C224 C223' 48.5(11)
C223 C224 C224' 133(3)
C223 C224 C225' 110.1(13)
C223 C224 H224a 108.0(9)
C223 C224 H224b 110.1(11)
C223 C224 H224'a 134.6(9)
C223 C224 H224'b 120.1(8)
C225 C224 C223' 81.0(11)
C225 C224 C224' 65(3)
C225 C224 C225' 94.3(11)
C225 C224 H224a 109.8(11)
C225 C224 H224b 109.4(9)
C225 C224 H224'a 39.7(4)
C225 C224 H224'b 107.0(8)
C223' C224 C224' 87(3)
C223' C224 C225' 152.4(15)
C223' C224 H224a 83.4(12)
C223' C224 H224b 158.5(15)
C223' C224 H224'a 87.7(12)
C223' C224 H224'b 95.5(11)
C224' C224 C225' 116(3)
C224' C224 H224a 46(3)
C224' C224 H224b 115(3)
C224' C224 H224'a 26(3)
C224' C224 H224'b 42(3)
C225' C224 H224a 123.4(13)
C225' C224 H224b 16.9(9)
C225' C224 H224'a 106.1(12)
C225' C224 H224'b 111.8(12)
H224a C224 H224b 109.3(10)
H224a C224 H224'a 71.8(7)
H224a C224 H224'b 13.1(2)
H224b C224 H224'a 112.5(9)
H224b C224 H224'b 99.1(8)
H224'a C224 H224'b 67.5(5)
C224 C225 C226 111.6(7)
C224 C225 C222' 82.5(8)
C224 C225 C223' 46.6(9)
C224 C225 C224' 23.4(12)
C224 C225 C226' 71.9(7)
C224 C225 H225a 109.8(7)
C224 C225 H225b 109.1(7)
C224 C225 H224'a 65.2(6)
C226 C225 C222' 65.6(7)
C226 C225 C223' 109.1(8)
C226 C225 C224' 134.9(13)
C226 C225 C226' 45.5(6)
C226 C225 H225a 110.2(6)
C226 C225 H225b 109.5(6)
C226 C225 H224'a 167.2(8)
C222' C225 C223' 47.9(9)
C222' C225 C224' 96.6(12)
C222' C225 C226' 80.5(8)
C222' C225 H225a 67.4(7)
C222' C225 H225b 168.4(9)
C222' C225 H224'a 124.4(8)
C223' C225 C224' 51.0(12)
C223' C225 C226' 96.8(9)
C223' C225 H225a 67.7(9)
C223' C225 H225b 140.4(9)
C223' C225 H224'a 78.2(7)
C224' C225 C226' 92.5(13)
C224' C225 H225a 98.5(12)
C224' C225 H225b 94.0(11)
C224' C225 H224'a 42.0(11)
C226' C225 H225a 147.0(7)
C226' C225 H225b 103.7(7)
C226' C225 H224'a 124.5(8)
H225a C225 H225b 106.4(8)
H225a C225 H224'a 82.2(6)
H225b C225 H224'a 62.3(4)
C221 C226 C225 109.9(5)
C221 C226 C221' 26.8(7)
C221 C226 C222' 45.1(7)
C221 C226 C226' 88.5(7)
C221 C226 H226a 110.1(5)
C221 C226 H226b 109.6(6)
C221 C226 H226'a 128.4(6)
C225 C226 C221' 100.6(8)
C225 C226 C222' 67.2(7)
C225 C226 C226' 84.4(8)
C225 C226 H226a 108.8(6)
C225 C226 H226b 109.4(6)
C225 C226 H226'a 86.1(5)
C221' C226 C222' 52.0(10)
C221' C226 C226' 62.1(10)
C221' C226 H226a 135.9(9)
C221' C226 H226b 90.6(8)
C221' C226 H226'a 104.0(8)
C222' C226 C226' 98.0(9)
C222' C226 H226a 111.3(8)
C222' C226 H226b 138.2(8)
C222' C226 H226'a 136.2(8)
C226' C226 H226a 150.6(9)
C226' C226 H226b 41.8(7)
C226' C226 H226'a 43.2(7)
H226a C226 H226b 109.0(6)
H226a C226 H226'a 110.0(5)
H226b C226 H226'a 24.99(16)
P2 C221' C221 50.1(13)
P2 C221' C222 114.7(14)
P2 C221' C226 94.0(9)
P2 C221' C222' 111.0(13)
P2 C221' C226' 117.9(12)
P2 C221' H222b 108.8(10)
P2 C221' H221' 107.2(14)
C221 C221' C222 118(2)
C221 C221' C226 75.2(16)
C221 C221' C222' 61.4(16)
C221 C221' C226' 129(2)
C221 C221' H222b 148(2)
C221 C221' H221' 120(2)
C222 C221' C226 150.7(17)
C222 C221' C222' 88.1(15)
C222 C221' C226' 111.6(16)
C222 C221' H222b 42.7(8)
C222 C221' H221' 10.6(5)
C226 C221' C222' 75.4(13)
C226 C221' C226' 54.6(9)
C226 C221' H222b 135.0(14)
C226 C221' H221' 158.6(18)
C222' C221' C226' 109.6(16)
C222' C221' H222b 126.6(15)
C222' C221' H221' 98.0(17)
C226' C221' H222b 80.4(11)
C226' C221' H221' 111.2(17)
H222b C221' H221' 35.7(7)
C221 C222' C222 54.7(8)
C221 C222' C223 100.7(12)
C221 C222' C225 98.5(14)
C221 C222' C226 53.3(9)
C221 C222' C221' 27.6(9)
C221 C222' C223' 136.6(19)
C221 C222' H221 45.8(8)
C221 C222' H222'a 99.1(17)
C221 C222' H222'b 95.4(16)
C222 C222' C223 48.3(6)
C222 C222' C225 102.3(11)
C222 C222' C226 85.3(10)
C222 C222' C221' 35.1(9)
C222 C222' C223' 87.8(14)
C222 C222' H221 87.7(14)
C222 C222' H222'a 147(2)
C222 C222' H222'b 97.4(17)
C223 C222' C225 82.3(9)
C223 C222' C226 102.9(11)
C223 C222' C221' 74.8(11)
C223 C222' C223' 39.6(11)
C223 C222' H221 134.2(18)
C223 C222' H222'a 137(2)
C223 C222' H222'b 109.2(18)
C225 C222' C226 47.2(7)
C225 C222' C221' 85.7(13)
C225 C222' C223' 65.9(12)
C225 C222' H221 125.8(18)
C225 C222' H222'a 57.7(13)
C225 C222' H222'b 160.0(19)
C226 C222' C221' 52.6(10)
C226 C222' C223' 108.8(16)
C226 C222' H221 81.7(13)
C226 C222' H222'a 61.6(13)
C226 C222' H222'b 139.0(17)
C221' C222' C223' 108.9(17)
C221' C222' H221 72.7(14)
C221' C222' H222'a 112(2)
C221' C222' H222'b 112.8(19)
C223' C222' H221 168(2)
C223' C222' H222'a 104.3(19)
C223' C222' H222'b 112(2)
H221 C222' H222'a 85.3(16)
H221 C222' H222'b 57.7(13)
H222'a C222' H222'b 106(2)
C223 C223' C224 69.9(14)
C223 C223' C225 104.1(15)
C223 C223' C222' 84.7(15)
C223 C223' C224' 93(2)
C223 C223' H223a 50.7(13)
C223 C223' H223'a 131(2)
C223 C223' H223'b 31.0(8)
C224 C223' C225 52.4(9)
C224 C223' C222' 101.3(16)
C224 C223' C224' 23.9(12)
C224 C223' H223a 120(2)
C224 C223' H223'a 139(2)
C224 C223' H223'b 90.1(18)
C225 C223' C222' 66.2(12)
C225 C223' C224' 46.4(12)
C225 C223' H223a 140.9(19)
C225 C223' H223'a 125(2)
C225 C223' H223'b 134(2)
C222' C223' C224' 110(2)
C222' C223' H223a 80.6(17)
C222' C223' H223'a 114(2)
C222' C223' H223'b 103.7(18)
C224' C223' H223a 142(3)
C224' C223' H223'a 118(2)
C224' C223' H223'b 109(2)
H223a C223' H223'a 87(2)
H223a C223' H223'b 34.9(9)
H223'a C223' H223'b 101(2)
C223 C224' C224 34(2)
C223 C224' C225 93.9(14)
C223 C224' C223' 37.4(12)
C223 C224' C225' 76.3(14)
C223 C224' H224a 84(2)
C223 C224' H224b 73.1(12)
C223 C224' H224'a 135(2)
C223 C224' H224'b 108.8(19)
C224 C224' C225 91(3)
C224 C224' C223' 70(3)
C224 C224' C225' 43(2)
C224 C224' H224a 95(4)
C224 C224' H224b 40(2)
C224 C224' H224'a 137(4)
C224 C224' H224'b 114(4)
C225 C224' C223' 82.6(16)
C225 C224' C225' 85.6(16)
C225 C224' H224a 164(3)
C225 C224' H224b 98.0(18)
C225 C224' H224'a 46.5(13)
C225 C224' H224'b 155(3)
C223' C224' C225' 111(2)
C223' C224' H224a 86(2)
C223' C224' H224b 110(2)
C223' C224' H224'a 106(2)
C223' C224' H224'b 109(2)
C225' C224' H224a 108(3)
C225' C224' H224b 12.6(7)
C225' C224' H224'a 113(2)
C225' C224' H224'b 110(2)
H224a C224' H224b 96(3)
H224a C224' H224'a 128(4)
H224a C224' H224'b 25.6(11)
H224b C224' H224'a 124(2)
H224b C224' H224'b 99(2)
H224'a C224' H224'b 108(3)
C224 C225' C224' 20.8(11)
C224 C225' C226' 102.4(15)
C224 C225' H224b 46(2)
C224 C225' H225'a 128.2(19)
C224 C225' H225'b 95.5(16)
C224' C225' C226' 108.6(17)
C224' C225' H224b 49(3)
C224' C225' H225'a 108.0(17)
C224' C225' H225'b 110.7(18)
C226' C225' H224b 145(4)
C226' C225' H225'a 109.1(15)
C226' C225' H225'b 109.7(16)
H224b C225' H225'a 105(3)
H224b C225' H225'b 66(3)
H225'a C225' H225'b 110.6(19)
C225 C226' C226 50.1(6)
C225 C226' C221' 83.7(10)
C225 C226' C225' 68.3(10)
C225 C226' H226b 79.8(11)
C225 C226' H226'a 64.7(9)
C225 C226' H226'b 168.2(13)
C226 C226' C221' 63.3(10)
C226 C226' C225' 118.4(14)
C226 C226' H226b 41.0(7)
C226 C226' H226'a 47.9(8)
C226 C226' H226'b 130.7(15)
C221' C226' C225' 112.6(14)
C221' C226' H226b 90.9(14)
C221' C226' H226'a 109.7(15)
C221' C226' H226'b 107.3(14)
C225' C226' H226b 136.9(16)
C225' C226' H226'a 110.5(15)
C225' C226' H226'b 109.9(15)
H226b C226' H226'a 26.7(5)
H226b C226' H226'b 95.4(15)
H226'a C226' H226'b 106.5(15)
O0 C0 C11 135.8(15)
O0 C0 C11' 103.2(15)
O0 C0 C21 106.8(16)
O0 C0 C21' 135.0(16)
C11 C0 C11' 32.6(12)
C11 C0 C21 117.4(15)
C11 C0 C21' 89.3(14)
C11' C0 C21 150.0(16)
C11' C0 C21' 121.8(15)
C21 C0 C21' 28.2(14)
C0 C11 C12 117.7(15)
C0 C11 C11' 66(2)
C0 C11 C12' 158(3)
C0 C11 H11 124(2)
C0 C11 H12' 143(2)
C12 C11 C11' 52(2)
C12 C11 C12' 40.9(18)
C12 C11 H11 118(2)
C12 C11 H12' 98.5(17)
C11' C11 C12' 93(3)
C11' C11 H11 170(3)
C11' C11 H12' 150(3)
C12' C11 H11 78(2)
C12' C11 H12' 57.6(17)
H11 C11 H12' 20.8(4)
C11 C12 C11' 37.9(15)
C11 C12 C12' 34.8(16)
C11 C12 C13 121.9(13)
C11 C12 H12 116.2(16)
C11 C12 H11' 86.7(13)
C11' C12 C12' 73(2)
C11' C12 C13 159.7(19)
C11' C12 H12 78.3(16)
C11' C12 H11' 48.8(13)
C12' C12 C13 87.2(16)
C12' C12 H12 150(2)
C12' C12 H11' 121(2)
C13 C12 H12 122.0(16)
C13 C12 H11' 151.3(15)
H12 C12 H11' 29.8(4)
C0 C11' C11 82(3)
C0 C11' C12 172(2)
C0 C11' C12' 124(2)
C0 C11' H12 142.7(17)
C0 C11' H11' 120(2)
C11 C11' C12 90(3)
C11 C11' C12' 42(2)
C11 C11' H12 135(3)
C11 C11' H11' 158(4)
C12 C11' C12' 47.6(16)
C12 C11' H12 45.5(13)
C12 C11' H11' 68(2)
C12' C11' H12 93(2)
C12' C11' H11' 116(3)
H12 C11' H11' 23.1(8)
C11 C12' C12 104(2)
C11 C12' C11' 45(2)
C11 C12' C13 161(2)
C11 C12' H11 56(2)
C11 C12' H12' 76(2)
C12 C12' C11' 60(2)
C12 C12' C13 57.5(15)
C12 C12' H11 160(2)
C12 C12' H12' 178(2)
C11' C12' C13 117(2)
C11' C12' H11 101(2)
C11' C12' H12' 121(2)
C13 C12' H11 141.1(15)
C13 C12' H12' 122.0(16)
H11 C12' H12' 20.7(5)
C12 C13 C12' 35.3(9)
C12 C13 C14 137.1(10)
C12 C13 C18 107.6(10)
C12' C13 C14 103.0(9)
C12' C13 C18 141.9(11)
C14 C13 C18 115.0(9)
C13 C14 C15 121.0(8)
C13 C14 H14 117.6(8)
C15 C14 H14 121.4(8)
C14 C15 C16 120.6(10)
C14 C15 H15 119.7(9)
C16 C15 H15 119.7(10)
C15 C16 C17 121.6(11)
C15 C16 H16 120.6(15)
C17 C16 H16 117.8(12)
C16 C17 C18 119.7(13)
C16 C17 H17 122.8(14)
C18 C17 H17 117.5(17)
C13 C18 C17 122.1(12)
C13 C18 H18 118.7(15)
C17 C18 H18 119.1(17)
C0 C21 C22 123(3)
C0 C21 C21' 76(4)
C0 C21 C22' 177(3)
C0 C21 H21 112(3)
C0 C21 H22' 137(2)
C22 C21 C21' 47(3)
C22 C21 C22' 54(2)
C22 C21 H21 126(5)
C22 C21 H22' 100(4)
C21' C21 C22' 101(4)
C21' C21 H21 172(6)
C21' C21 H22' 146(5)
C22' C21 H21 72(3)
C22' C21 H22' 46(2)
H21 C21 H22' 26.0(15)
C21 C22 C21' 39(3)
C21 C22 C22' 59(3)
C21 C22 C23 111(3)
C21 C22 H22 126(3)
C21 C22 H21' 103(3)
C21' C22 C22' 98(3)
C21' C22 C23 150(3)
C21' C22 H22 87(3)
C21' C22 H21' 64(2)
C22' C22 C23 51.9(16)
C22' C22 H22 173(3)
C22' C22 H21' 162(3)
C23 C22 H22 123(2)
C23 C22 H21' 145.6(18)
H22 C22 H21' 22.7(6)
C0 C21' C21 76(4)
C0 C21' C22 170(3)
C0 C21' C22' 124.6(18)
C0 C21' H22 140(2)
C0 C21' H21' 123(2)
C21 C21' C22 95(5)
C21 C21' C22' 49(4)
C21 C21' H22 144(5)
C21 C21' H21' 161(5)
C22 C21' C22' 46(2)
C22 C21' H22 49.6(19)
C22 C21' H21' 67(2)
C22' C21' H22 95.2(18)
C22' C21' H21' 112(2)
H22 C21' H21' 17.3(4)
C21 C22' C22 66(2)
C21 C22' C21' 30.4(18)
C21 C22' C23 158(2)
C21 C22' H21 46.0(16)
C21 C22' H22' 79(2)
C22 C22' C21' 36.1(18)
C22 C22' C23 91.3(19)
C22 C22' H21 112(2)
C22 C22' H22' 145(3)
C21' C22' C23 127.4(17)
C21' C22' H21 76.3(15)
C21' C22' H22' 108.7(19)
C23 C22' H21 156.2(18)
C23 C22' H22' 124(2)
H21 C22' H22' 32.7(6)
C22 C23 C22' 36.8(11)
C22 C23 C24 97.8(11)
C22 C23 C28 145.7(12)
C22' C23 C24 134.4(13)
C22' C23 C28 109.0(12)
C24 C23 C28 116.5(11)
C23 C24 C25 120.8(11)
C23 C24 H24 121.7(11)
C25 C24 H24 117.5(11)
C24 C25 C26 120.9(12)
C24 C25 H25 118.2(14)
C26 C25 H25 120.8(17)
C25 C26 C27 119.5(14)
C25 C26 H26 121.5(18)
C27 C26 H26 118.9(16)
C26 C27 C28 122.2(14)
C26 C27 H27 119.5(15)
C28 C27 H27 118.2(17)
C23 C28 C27 119.8(12)
C23 C28 H28 119.6(15)
C27 C28 H28 120.5(15)
C221 H221 C222' 85.6(13)
C221 H221 H222'b 127.8(4)
C222' H221 H222'b 58.4(14)
C222 H222b C221' 49.2(9)
C222 H222b H221' 13.4(4)
C221' H222b H221' 39.0(8)
C223 H223b H223'b 37.1(5)
C223 H223a C223' 80.0(17)
C223 H223a H223'b 40.4(4)
C223' H223a H223'b 85.9(15)
C224 H224a C224' 39(2)
C224 H224a H224'b 139.1(6)
C224' H224a H224'b 115(2)
C224 H224b C224' 24.8(13)
C224 H224b C225' 117(3)
C224 H224b H225'b 120.6(7)
C224' H224b C225' 118(3)
C224' H224b H225'b 141.9(11)
C225' H224b H225'b 89(3)
C226 H226b C226' 97.2(10)
C226 H226b H226'a 92.1(4)
C226' H226b H226'a 78.8(10)
C221 H221' C222 116.2(18)
C221 H221' C221' 26.0(12)
C221 H221' H222b 127.5(2)
C222 H221' C221' 123(2)
C222 H221' H222b 109.3(18)
C221' H221' H222b 105.3(12)
C222' H222'b H221 63.9(12)
C223 H223'b C223' 86.0(15)
C223 H223'b H223b 66.8(8)
C223 H223'b H223a 99.6(8)
C223' H223'b H223b 142.6(13)
C223' H223'b H223a 59.2(12)
H223b H223'b H223a 146.8993(14)
C224 H224'a C225 75.2(6)
C224 H224'a C224' 16.8(17)
C225 H224'a C224' 91.5(17)
C224 H224'b C224' 24.6(17)
C224 H224'b H224a 27.8(5)
C224' H224'b H224a 39.7(14)
C225' H225'b H224b 24.2(11)
C226 H226'a C226' 88.9(10)
C226 H226'a H226b 62.9(3)
C226' H226'a H226b 74.5(10)
C11 H11 C12' 46.0(17)
C11 H11 H12' 102.2(14)
C12' H11 H12' 57.9(9)
C12 H12 C11' 56.2(14)
C12 H12 H11' 95.3(10)
C11' H12 H11' 39.6(9)
C12 H11' C11' 62.9(18)
C12 H11' H12 54.9(9)
C11' H11' H12 117.3(15)
C11 H12' C12' 46.0(17)
C11 H12' H11 57.0(12)
C12' H12' H11 101.4(11)
C21 H21 C22' 62(3)
C21 H21 H22' 116(3)
C22' H21 H22' 53.9(10)
C22 H22 C21' 44(2)
C22 H22 H21' 92.3(15)
C21' H22 H21' 48.7(12)
C22 H21' C21' 49(2)
C22 H21' H22 65.0(12)
C21' H21' H22 114.0(15)
C21 H22' C22' 56(2)
C21 H22' H21 37.9(14)
C22' H22' H21 93.4(13)

loop_
_geom_bond_atom_site_label_1
_geom_bond_atom_site_label_2
_geom_bond_distance
Pd Cl1 2.3705(13)
Pd Cl2 2.3783(12)
Pd P1 2.2341(11)
Pd P2 2.2406(13)
P1 C111 1.834(4)
P1 C121 1.843(4)
P1 C1 1.835(4)
C111 C112 1.534(6)
C111 C116 1.530(7)
C111 H111 .943(4)
C112 C113 1.527(7)
C112 H112a .980(6)
C112 H112b .948(5)
C113 C114 1.523(10)
C113 H113a .961(6)
C113 H113b .950(7)
C114 C115 1.515(10)
C114 H114a .973(7)
C114 H114b .957(6)
C115 C116 1.532(7)
C115 H115a .974(7)
C115 H115b .955(7)
C116 H116a .959(6)
C116 H116b .968(6)
C121 C122 1.533(7)
C121 C126 1.531(6)
C121 H121 .968(4)
C122 C123 1.535(7)
C122 H122a .958(5)
C122 H122b .957(6)
C123 C124 1.505(9)
C123 H123a .979(7)
C123 H123b .948(7)
C124 C125 1.506(13)
C124 H124a .950(5)
C124 H124b .975(11)
C125 C126 1.537(7)
C125 H125a .965(6)
C125 H125b .943(6)
C126 H126a .938(6)
C126 H126b .978(6)
C1 C2 1.516(7)
C1 H1a .959(4)
C1 H1b .956(4)
C2 P2 1.856(6)
C2 H2a .955(5)
C2 H2b .971(6)
P2 C211 1.852(5)
P2 C221 1.781(6)
P2 C221' 2.153(19)
C211 C212 1.522(10)
C211 C216 1.544(9)
C211 H211 .955(6)
C212 C213 1.530(10)
C212 H212a .937(9)
C212 H212b .979(8)
C213 C214 1.528(17)
C213 H213a 1.025(12)
C213 H213b .962(11)
C214 C215 1.510(14)
C214 H214a .931(8)
C214 H214b 1.014(11)
C215 C216 1.541(10)
C215 H215a .937(9)
C215 H215b .971(10)
C216 H216a .974(8)
C216 H216b .948(8)
C221 C222 1.535(9)
C221 C226 1.538(8)
C221 C221' .72(2)
C221 C222' 1.36(2)
C221 H221 .977(6)
C221 H221' 1.417(6)
C222 C223 1.523(10)
C222 C221' 1.06(2)
C222 C222' 1.85(2)
C222 H222a .957(6)
C222 H222b .951(7)
C222 H221' .233(7)
C223 C224 1.506(13)
C223 C222' 1.88(2)
C223 C223' 1.20(3)
C223 C224' 1.98(3)
C223 H223b .946(8)
C223 H223a .945(9)
C223 H223'b .621(8)
C224 C225 1.539(14)
C224 C223' 1.41(3)
C224 C224' .61(3)
C224 C225' 1.17(2)
C224 H224a .958(10)
C224 H224b .944(12)
C224 H224'a 1.445(12)
C224 H224'b 1.344(10)
C225 C226 1.529(9)
C225 C222' 1.92(3)
C225 C223' 1.92(2)
C225 C224' 1.40(3)
C225 C226' 1.983(19)
C225 H225a .964(8)
C225 H225b .973(7)
C225 H224'a 1.016(7)
C226 C221' 1.56(2)
C226 C222' 1.90(2)
C226 C226' 1.421(18)
C226 H226a .967(6)
C226 H226b .939(6)
C226 H226'a 1.054(6)
C221' C222' 1.55(3)
C221' C226' 1.54(2)
C221' H222b 1.402(19)
C221' H221' .916(19)
C222' C223' 1.56(3)
C222' H221 1.02(2)
C222' H222'a .98(2)
C222' H222'b .97(2)
C223' C224' 1.50(3)
C223' H223a .92(2)
C223' H223'a .94(2)
C223' H223'b 1.07(2)
C224' C225' 1.54(3)
C224' H224a .69(3)
C224' H224b 1.32(3)
C224' H224'a .94(3)
C224' H224'b .98(3)
C225' C226' 1.51(2)
C225' H224b .381(17)
C225' H225'a .96(2)
C225' H225'b .930(19)
C226' H226b .955(17)
C226' H226'a .972(16)
C226' H226'b .964(17)
O0 C0 1.153(15)
C0 C11 1.59(2)
C0 C11' 1.46(3)
C0 C21 1.51(5)
C0 C21' 1.52(3)
C11 C12 1.41(3)
C11 C11' .87(3)
C11 C12' .83(3)
C11 H11 .96(2)
C11 H12' 1.12(2)
C12 C11' 1.11(3)
C12 C12' .95(3)
C12 C13 1.391(18)
C12 H12 .956(14)
C12 H11' 1.163(14)
C11' C12' 1.23(3)
C11' H12 1.31(3)
C11' H11' .94(3)
C12' C13 1.65(2)
C12' H11 1.13(2)
C12' H12' .98(2)
C13 C14 1.404(12)
C13 C18 1.41(2)
C14 C15 1.362(12)
C14 H14 .961(7)
C15 C16 1.342(15)
C15 H15 .984(9)
C16 C17 1.32(2)
C16 H16 .964(12)
C17 C18 1.36(2)
C17 H17 .962(15)
C18 H18 .958(11)
C21 C22 1.17(4)
C21 C21' .74(4)
C21 C22' 1.10(5)
C21 H21 .89(3)
C21 H22' 1.30(4)
C22 C21' .85(4)
C22 C22' 1.04(3)
C22 C23 1.73(3)
C22 H22 .94(2)
C22 H21' 1.04(2)
C21' C22' 1.43(3)
C21' H22 1.24(2)
C21' H21' 1.02(2)
C22' C23 1.36(2)
C22' H21 1.177(18)
C22' H22' .952(18)
C23 C24 1.392(17)
C23 C28 1.41(2)
C24 C25 1.40(2)
C24 H24 .972(11)
C25 C26 1.31(2)
C25 H25 .977(12)
C26 C27 1.37(3)
C26 H26 .999(15)
C27 C28 1.35(2)
C27 H27 .963(16)
C28 H28 .988(11)
H221 H222'b .96050(3)
H222b H221' .84761(4)
H223b H223'b .99919(6)
H223a H223'b .61527(2)
H224a H224'b .464547(17)
H224b H225'b .85171(4)
H226b H226'a .445541(16)
H11 H12' .407325(15)
H12 H11' .58001(3)
H21 H22' .63661(3)
H22 H21' .402064(16)

loop_
_geom_contact_atom_site_label_1
_geom_contact_atom_site_label_2
_geom_contact_distance
_geom_contact_site_symmetry_2
Pd C111 3.439(4) .
Pd C112 3.724(5) .
Pd C121 3.438(4) .
Pd C126 3.641(5) .
Pd C1 3.337(4) .
Pd C2 3.352(5) .
Pd C211 3.452(5) .
Pd C216 3.801(7) .
Pd C221 3.435(6) .
Pd C226 3.784(6) .
Pd C221' 3.380(19) .
Pd C226' 3.569(17) .
Pd H111 3.5682(3) .
Pd H112b 3.2134(3) .
Pd H126a 3.1466(3) .
Pd H211 3.5047(3) .
Pd H216b 3.2726(3) .
Pd H222b 3.4707(3) .
Pd H226b 3.3274(2) .
Pd H226'b 3.0004(3) .
Pd H14 3.4765(2) .
Cl1 P2 3.2969(17) .
Cl1 H222b 2.7973(13) .
Cl2 P1 3.2585(16) .
Cl2 H122b 2.7747(13) .
P1 C112 2.797(5) .
P1 C116 2.801(5) .
P1 C122 2.829(5) .
P1 C126 2.778(5) .
P1 C2 2.799(6) .
P1 P2 3.0736(17) .
P1 H111 2.2963(10) .
P1 H112a 2.9671(10) .
P1 H112b 2.9152(10) .
P1 H116a 2.9206(10) .
P1 H116b 2.9649(10) .
P1 H121 2.3276(10) .
P1 H122a 2.9379(10) .
P1 H122b 2.9691(11) .
P1 H126a 2.9104(10) .
P1 H126b 2.9042(10) .
P1 H1a 2.3342(11) .
P1 H1b 2.3342(11) .
P1 H2a 3.6094(11) .
P1 H2b 3.1466(10) .
C111 C113 2.517(7) .
C111 C114 2.943(7) .
C111 C115 2.514(7) .
C111 C121 2.936(6) .
C111 C1 2.930(6) .
C111 H112a 2.079(4) .
C111 H112b 2.070(4) .
C111 H116a 2.067(4) .
C111 H116b 2.069(4) .
C112 C114 2.517(8) .
C112 C115 2.940(8) .
C112 C116 2.527(8) .
C112 H111 2.031(5) .
C112 H113a 2.060(5) .
C112 H113b 2.037(5) .
C113 C115 2.494(9) .
C113 C116 2.940(8) .
C113 H111 2.674(6) .
C113 H112a 2.055(6) .
C113 H112b 2.059(5) .
C113 H114a 2.061(7) .
C113 H114b 2.063(6) .
C114 C116 2.512(8) .
C114 H113a 2.059(8) .
C114 H113b 2.042(7) .
C114 H115a 2.064(8) .
C114 H115b 2.045(8) .
C115 H111 2.653(6) .
C115 H113b 2.684(7) .
C115 H114a 2.050(7) .
C115 H114b 2.057(6) .
C115 H116a 2.070(6) .
C115 H116b 2.060(6) .
C116 H111 2.007(6) .
C116 H115a 2.071(5) .
C116 H115b 2.054(5) .
C121 C123 2.522(7) .
C121 C124 2.938(9) .
C121 C125 2.528(7) .
C121 C1 2.911(6) .
C121 H122a 2.055(4) .
C121 H122b 2.046(4) .
C121 H126a 2.054(4) .
C121 H126b 2.067(4) .
C122 C124 2.502(8) .
C122 C125 2.938(8) .
C122 C126 2.522(8) .
C122 H121 2.019(7) .
C122 H123a 2.069(5) .
C122 H123b 2.070(5) .
C122 H124b 2.682(5) .
C123 C125 2.496(9) .
C123 C126 2.945(8) .
C123 H121 2.657(7) .
C123 H122a 2.082(5) .
C123 H122b 2.062(5) .
C123 H124a 2.051(6) .
C123 H124b 2.032(7) .
C123 H125a 2.681(7) .
C124 C126 2.518(9) .
C124 O0 3.473(16) '1 455'
C124 H123a 2.034(8) .
C124 H123b 2.048(8) .
C124 H125a 2.011(13) .
C124 H125b 2.031(9) .
C125 H123a 2.689(6) .
C125 H124a 2.039(6) .
C125 H124b 2.028(7) .
C125 H126a 2.057(5) .
C125 H126b 2.064(6) .
C126 H121 2.053(5) .
C126 H125a 2.066(5) .
C126 H125b 2.064(5) .
C1 P2 2.784(5) .
C1 H2a 2.054(4) .
C1 H2b 2.048(5) .
C2 C211 2.916(8) .
C2 C221 2.918(8) .
C2 H1a 2.041(6) .
C2 H1b 2.027(6) .
P2 C212 2.858(7) .
P2 C216 2.837(7) .
P2 C222 2.770(7) .
P2 C226 2.745(6) .
P2 C222' 3.07(2) .
P2 C226' 3.181(16) .
P2 H1a 3.5949(13) .
P2 H1b 3.1177(13) .
P2 H2a 2.3615(12) .
P2 H2b 2.3593(13) .
P2 H211 2.2857(13) .
P2 H212a 2.9232(13) .
P2 H212b 3.0932(13) .
P2 H216a 3.0175(13) .
P2 H216b 2.9248(13) .
P2 H221 2.2663(13) .
P2 H222a 2.8982(14) .
P2 H222b 2.9235(14) .
P2 H226a 2.8823(13) .
P2 H226b 2.9022(13) .
P2 H221' 2.5777(14) .
P2 H222'a 3.3223(13) .
P2 H222'b 3.1000(13) .
P2 H226'a 3.3298(13) .
P2 H226'b 3.2299(13) .
C211 C213 2.503(10) .
C211 C214 2.944(10) .
C211 C215 2.529(10) .
C211 C221 2.872(8) .
C211 H212a 2.050(6) .
C211 H212b 2.048(6) .
C211 H213a 2.666(5) .
C211 H216a 2.070(6) .
C211 H216b 2.071(6) .
C212 C214 2.507(12) .
C212 C215 2.934(13) .
C212 C216 2.535(12) .
C212 H211 1.982(8) .
C212 H213a 2.067(7) .
C212 H213b 2.081(7) .
C212 H214b 2.654(8) .
C213 C215 2.481(16) .
C213 C216 2.946(13) .
C213 H211 2.600(9) .
C213 H212a 2.094(8) .
C213 H212b 2.027(9) .
C213 H214a 2.122(10) .
C213 H214b 2.089(12) .
C213 H215a 2.632(12) .
C214 C216 2.524(11) .
C214 H212b 2.621(9) .
C214 H213a 2.115(12) .
C214 H213b 2.128(12) .
C214 H215a 1.998(11) .
C214 H215b 2.056(11) .
C215 H211 2.676(9) .
C215 H213a 2.676(10) .
C215 H214a 2.024(8) .
C215 H214b 2.025(9) .
C215 H216a 2.082(8) .
C215 H216b 2.075(8) .
C216 H211 2.045(7) .
C216 H212b 2.694(8) .
C216 H214b 2.648(7) .
C216 H215a 2.058(7) .
C216 H215b 2.073(7) .
C221 C223 2.514(9) .
C221 C224 2.945(11) .
C221 C225 2.512(9) .
C221 C223' 2.71(2) .
C221 C226' 2.066(17) .
C221 H222a 2.063(6) .
C221 H222b 2.047(6) .
C221 H223a 2.685(6) .
C221 H226a 2.079(6) .
C221 H226b 2.054(6) .
C221 H222'a 1.793(6) .
C221 H222'b 1.739(6) .
C221 H226'a 2.343(6) .
C221 H226'b 2.597(6) .
C222 C224 2.501(12) .
C222 C225 2.935(10) .
C222 C226 2.536(9) .
C222 C223' 2.37(2) .
C222 C225' 2.66(2) .
C222 C226' 2.169(16) .
C222 H221 2.073(7) .
C222 H223b 2.016(6) .
C222 H223a 2.015(7) .
C222 H222'b 2.192(7) .
C222 H223'b 2.032(7) .
C222 H225'b 2.521(7) .
C222 H226'b 2.549(7) .
C223 C225 2.500(11) .
C223 C226 2.953(9) .
C223 C221' 2.10(2) .
C223 C225' 2.20(2) .
C223 C226' 2.580(17) .
C223 H221 2.691(8) .
C223 H222a 2.052(7) .
C223 H222b 2.048(8) .
C223 H224a 2.019(8) .
C223 H224b 2.033(8) .
C223 H221' 1.721(7) .
C223 H222'a 2.679(8) .
C223 H222'b 2.379(8) .
C223 H223'a 1.954(9) .
C223 H224'b 2.471(8) .
C223 H225'b 2.026(8) .
C224 C226 2.539(11) .
C224 C221' 2.50(2) .
C224 C222' 2.30(2) .
C224 C226' 2.10(2) .
C224 O0 3.479(15) '2 764'
C224 H223b 2.037(11) .
C224 H223a 2.040(11) .
C224 H225a 2.075(12) .
C224 H225b 2.072(11) .
C224 H221' 2.596(10) .
C224 H222'a 2.617(11) .
C224 H223'a 2.209(12) .
C224 H223'b 1.774(11) .
C224 H225'a 1.913(11) .
C224 H225'b 1.560(13) .
C224 H226'a 2.534(10) .
C225 C221' 2.37(2) .
C225 C225' 2.00(2) .
C225 H221 2.651(7) .
C225 H223a 2.699(7) .
C225 H224a 2.069(7) .
C225 H224b 2.055(8) .
C225 H226a 2.056(7) .
C225 H226b 2.043(8) .
C225 H222'a 1.626(7) .
C225 H223'a 2.571(7) .
C225 H224'b 2.321(7) .
C225 H225'a 2.468(8) .
C225 H226'a 1.797(8) .
C226 C223' 2.82(2) .
C226 C224' 2.71(3) .
C226 C225' 2.518(19) .
C226 H221 2.020(6) .
C226 H225a 2.071(6) .
C226 H225b 2.068(6) .
C226 H221' 2.432(6) .
C226 H222'a 1.671(6) .
C226 H224'a 2.530(6) .
C226 H226'b 2.175(7) .
C221' C223' 2.53(3) .
C221' C224' 2.94(3) .
C221' C225' 2.54(3) .
C221' H221 1.579(19) .
C221' H222a 1.835(19) .
C221' H223a 2.506(19) .
C221' H224b 2.700(19) .
C221' H226a 2.349(19) .
C221' H226b 1.826(19) .
C221' H222'a 2.119(19) .
C221' H222'b 2.117(19) .
C221' H223'b 2.627(19) .
C221' H226'a 2.081(19) .
C221' H226'b 2.047(19) .
C222' C224' 2.50(3) .
C222' C225' 2.97(3) .
C222' C226' 2.52(3) .
C222' H222a 2.36(2) .
C222' H222b 2.63(2) .
C222' H223a 1.68(2) .
C222' H225a 1.79(2) .
C222' H226a 2.42(2) .
C222' H226b 2.67(2) .
C222' H221' 1.90(2) .
C222' H223'a 2.12(2) .
C222' H223'b 2.09(2) .
C222' H224'a 2.63(2) .
C223' C225' 2.50(3) .
C223' C226' 2.92(3) .
C223' O0 3.28(2) '2 764'
C223' H221 2.57(2) .
C223' H223b 1.96(3) .
C223' H224a 1.61(2) .
C223' H224b 2.32(2) .
C223' H225a 1.79(2) .
C223' H221' 2.53(2) .
C223' H222'a 2.03(2) .
C223' H222'b 2.12(2) .
C223' H224'a 1.98(2) .
C223' H224'b 2.04(2) .
C224' C226' 2.48(3) .
C224' O0 2.99(3) '2 764'
C224' H223b 2.51(3) .
C224' H223a 2.31(2) .
C224' H225a 1.81(3) .
C224' H225b 1.76(3) .
C224' H222'a 2.63(3) .
C224' H223'a 2.12(3) .
C224' H223'b 2.11(2) .
C224' H225'a 2.05(3) .
C224' H225'b 2.06(3) .
C225' H222b 2.450(19) .
C225' H223b 2.53(2) .
C225' H224a 1.874(18) .
C225' H225b 2.25(2) .
C225' H226b 2.303(17) .
C225' H221' 2.678(19) .
C225' H223'b 2.65(2) .
C225' H224'a 2.09(2) .
C225' H224'b 2.082(18) .
C225' H226'a 2.064(17) .
C225' H226'b 2.049(17) .
C226' H222b 1.903(16) .
C226' H224b 1.835(17) .
C226' H225b 2.407(17) .
C226' H226a 2.312(17) .
C226' H221' 2.058(15) .
C226' H224'a 2.692(17) .
C226' H225'a 2.036(16) .
C226' H225'b 2.024(17) .
O0 C11 2.55(2) .
O0 C12 3.11(2) .
O0 C11' 2.06(3) .
O0 C12' 3.23(2) .
O0 C21 2.15(4) .
O0 C22 3.24(3) .
O0 C21' 2.47(3) .
O0 C22' 3.17(2) .
O0 H121 3.341(10) '2 665'
O0 H124a 3.278(10) '1 655'
O0 H124b 2.865(10) '1 655'
O0 H125a 2.858(11) '2 665'
O0 H224a 2.596(10) '2 765'
O0 H223'a 2.818(12) '2 765'
O0 H224'a 2.990(10) '2 765'
O0 H224'b 2.365(10) '2 765'
O0 H11 3.363(10) .
O0 H12 2.794(15) .
O0 H11' 2.219(15) .
O0 H21 2.191(15) .
O0 H21' 3.333(11) .
O0 H22' 2.815(15) .
C0 C12 2.57(2) .
C0 C12' 2.38(2) .
C0 C22 2.36(3) .
C0 C22' 2.61(2) .
C0 H11 2.276(12) .
C0 H12 2.631(13) .
C0 H11' 2.099(13) .
C0 H12' 2.581(12) .
C0 H21 2.019(13) .
C0 H22 2.590(12) .
C0 H21' 2.238(12) .
C0 H22' 2.625(13) .
C11 C13 2.45(3) .
C11 C21 2.65(5) .
C11 C22 2.91(4) .
C11 C21' 2.18(4) .
C11 H12 2.02(2) .
C11 H11' 1.78(2) .
C11 H22 2.57(2) .
C11 H21' 2.18(2) .
C12 C14 2.602(17) .
C12 C18 2.26(2) .
C12 H11 2.051(17) .
C12 H12' 1.928(16) .
C12 H18 2.341(18) .
C11' C13 2.47(3) .
C11' C21 2.87(6) .
C11' C21' 2.60(4) .
C11' H11 1.82(2) .
C11' H12' 1.92(2) .
C12' C14 2.39(2) .
C12' C18 2.89(3) .
C12' C21' 2.97(3) .
C12' H12 1.845(19) .
C12' H11' 1.849(18) .
C12' H14 2.344(18) .
C13 C15 2.408(13) .
C13 C16 2.769(15) .
C13 C17 2.425(16) .
C13 H11 2.623(10) .
C13 H12 2.063(9) .
C13 H11' 2.475(9) .
C13 H12' 2.318(10) .
C13 H14 2.036(9) .
C13 H18 2.048(9) .
C14 C16 2.349(13) .
C14 C17 2.728(17) .
C14 C18 2.372(16) .
C14 H12' 2.553(7) .
C14 H15 2.039(8) .
C15 C17 2.33(2) .
C15 C18 2.703(14) .
C15 H14 2.036(10) .
C15 H16 2.011(10) .
C16 C18 2.32(2) .
C16 H15 2.019(14) .
C16 H17 2.015(15) .
C17 H16 1.968(18) .
C17 H18 2.012(17) .
C18 H12 2.385(16) .
C18 H17 1.998(17) .
C21 C23 2.42(5) .
C21 H22 1.89(3) .
C21 H21' 1.73(3) .
C22 C24 2.36(3) .
C22 C28 3.00(3) .
C22 H21 1.84(2) .
C22 H22' 1.90(2) .
C22 H24 2.31(2) .
C21' C23 2.51(3) .
C21' H11 2.23(3) .
C21' H12' 2.62(3) .
C21' H21 1.63(2) .
C21' H22' 1.96(2) .
C22' C24 2.54(2) .
C22' C28 2.26(3) .
C22' H22 1.977(19) .
C22' H21' 2.05(2) .
C22' H28 2.38(2) .
C23 C25 2.428(18) .
C23 C26 2.79(2) .
C23 C27 2.39(2) .
C23 H21 2.485(12) .
C23 H22 2.379(13) .
C23 H21' 2.655(13) .
C23 H22' 2.053(12) .
C23 H24 2.075(12) .
C23 H28 2.080(12) .
C24 C26 2.356(18) .
C24 C27 2.70(2) .
C24 C28 2.380(17) .
C24 H22 2.508(11) .
C24 H25 2.051(11) .
C25 C27 2.31(2) .
C25 C28 2.738(16) .
C25 H24 2.040(17) .
C25 H26 2.018(17) .
C26 C28 2.39(2) .
C26 H25 1.994(18) .
C26 H27 2.026(19) .
C27 H26 2.048(17) .
C27 H28 2.042(17) .
C28 H22' 2.414(16) .
C28 H27 1.998(17) .
H111 H112b 2.34821(12) .
H111 H116a 2.31030(9) .
H111 H122a 2.33524(10) .
H112a H112b 1.55131(9) .
H112a H113a 2.33241(9) .
H112a H1b 2.37434(8) .
H112b H113a 2.35317(11) .
H112b H113b 2.33090(11) .
H113a H113b 1.55128(6) .
H113a H114a 2.35090(9) .
H113a H114b 2.35402(8) .
H113b H114b 2.34991(9) .
H114a H114b 1.55138(6) .
H114a H115a 2.34896(12) .
H114b H115a 2.35781(10) .
H114b H115b 2.34882(8) .
H114b H225'a 2.29692(7) '4 465'
H115a H115b 1.55134(9) .
H115a H116a 2.36482(11) .
H115a H116b 2.34541(11) .
H115a H225b 2.34655(11) '4 465'
H115b H116a 2.34550(9) .
H116a H116b 1.55130(6) .
H116a H121 2.35300(11) .
H121 H122a 2.30402(10) .
H121 H126b 2.33547(11) .
H122a H122b 1.55126(6) .
H122a H123a 2.37378(10) .
H122a H123b 2.37812(10) .
H122b H123b 2.37389(12) .
H123a H123b 1.55130(9) .
H123a H124a 2.34537(9) .
H123b H124a 2.34497(10) .
H123b H124b 2.34403(11) .
H124a H124b 1.55143(6) .
H124a H125a 2.30311(10) .
H124a H125b 2.31757(7) .
H124a H223b 2.24185(8) '1 455'
H124a H225'b 2.36037(9) '1 455'
H124b H125b 2.30631(10) .
H125a H125b 1.55134(6) .
H125a H126b 2.32535(12) .
H125b H126a 2.32931(10) .
H125b H126b 2.37252(9) .
H126a H126b 1.55134(9) .
H126b H2b 2.36147(9) .
H1a H1b 1.55127(7) .
H1a H2b 2.21948(10) .
H1b H2a 2.21665(10) .
H1b H226a 2.34483(12) .
H2a H2b 1.55150(6) .
H2b H216a 2.24995(9) .
H211 H212a 2.31171(11) .
H211 H213a 2.37917(10) .
H211 H216b 2.35176(12) .
H211 H222a 2.34682(10) .
H212a H212b 1.55127(7) .
H212a H213b 2.36088(12) .
H212a H221 2.17787(11) .
H212a H222'b 2.00530(7) .
H212b H214b 2.37976(8) .
H213a H213b 1.55131(8) .
H213b H18 2.34845(13) '3 644'
H214a H214b 1.55134(5) .
H214a H215a 2.32339(9) .
H214a H215b 2.28562(7) .
H214a H223a 2.33751(8) '4 455'
H214a H223'b 2.26960(9) '4 455'
H214b H215b 2.32793(11) .
H215a H215b 1.55140(7) .
H215a H216b 2.35847(10) .
H215b H216a 2.36005(9) .
H215b H216b 2.37669(11) .
H216a H216b 1.55140(8) .
H221 H222a 2.37215(10) .
H221 H226a 2.29665(11) .
H221 H221' 2.04814(10) .
H221 H222'a 1.35294(4) .
H222a H222b 1.55141(7) .
H222a H223b 2.31183(10) .
H222a H223a 2.29124(8) .
H222a H221' 1.04196(5) .
H222a H222'b 2.31690(13) .
H222a H223'b 2.38005(9) .
H222b H223b 2.29459(10) .
H222b H225'b 2.17662(8) .
H222b H226'b 1.93795(9) .
H223b H223a 1.55143(8) .
H223b H224a 2.33306(9) .
H223b H224b 2.30895(11) .
H223b H221' 2.21947(11) .
H223b H225'b 2.01346(9) .
H223a H224a 2.30615(10) .
H223a H221' 2.22217(8) .
H223a H222'b 1.89047(8) .
H223a H223'a 1.27982(5) .
H224a H224b 1.55134(6) .
H224a H225a 2.33493(9) .
H224a H225b 2.37970(8) .
H224a H223'a 2.04235(8) .
H224a H223'b 2.00137(9) .
H224a H224'a 1.46349(5) .
H224a H225'a 2.33576(7) .
H224a H225'b 2.13766(10) .
H224b H225b 2.33516(10) .
H224b H224'a 2.00549(11) .
H224b H224'b 1.76048(7) .
H224b H225'a 1.11755(5) .
H224b H226'a 2.38636(11) .
H224b H226'b 2.39962(11) .
H225a H225b 1.55147(7) .
H225a H226a 2.32537(11) .
H225a H222'a 1.24101(5) .
H225a H223'a 2.11832(8) .
H225a H224'a 1.30195(4) .
H225b H226a 2.36719(11) .
H225b H226b 2.32562(8) .
H225b H224'a 1.02866(4) .
H225b H225'a 2.32526(12) .
H225b H226'a 1.95047(7) .
H226a H226b 1.55123(8) .
H226a H222'a 1.84666(6) .
H226a H226'a 1.65555(7) .
H226b H226'b 1.41970(8) .
H221' H222'b 2.26784(12) .
H221' H223'b 2.24664(10) .
H221' H226'b 2.39270(11) .
H222'a H222'b 1.55133(7) .
H222'a H224'a 2.39799(8) .
H222'b H223'a 2.37935(11) .
H223'a H223'b 1.55129(8) .
H223'a H224'b 2.36424(9) .
H224'a H224'b 1.55123(6) .
H224'a H225'a 2.37061(12) .
H224'b H225'a 2.36191(8) .
H224'b H225'b 2.36732(10) .
H225'a H225'b 1.55133(7) .
H225'a H226'a 2.30513(10) .
H225'a H226'b 2.36497(10) .
H225'b H226'b 2.30727(11) .
H226'a H226'b 1.55141(8) .
H11 H22 2.11303(11) .
H11 H21' 1.77756(9) .
H12 H18 2.07211(10) .
H12' H14 2.12728(8) .
H12' H21' 2.13079(10) .
H14 H15 2.35208(9) .
H15 H16 2.32005(9) .
H16 H17 2.29498(12) .
H17 H18 2.27363(9) .
H22 H24 2.07894(8) .
H22' H28 2.13154(11) .
H24 H25 2.31032(10) .
H25 H26 2.33270(9) .
H26 H27 2.33173(11) .
H27 H28 2.31164(10) .
